data_7718467
loop_
_publ_author_name
'Kharraz, Haia'
'Alemany, Pere'
'Canadell, Enric'
'Roisnel, Thierry'
'Cui, Hengbo'
'Kim, Kee Hoon'
'Fourmigu&#xe9;, Marc'
'Lorcy, Dominique'

_publ_section_title
;
 Gold bis(dithiolene) radical with fused pyrazine and dithiine rings on
 dithiolene ligand turns metallic under pressure.
;
_journal_issue 18
_journal_name_full 'Dalton transactions (Cambridge, England : 2003)'
_journal_page_first 7240
_journal_page_last 7251
_journal_paper_doi 10.1039/d5dt00380f
_journal_volume 54
_journal_year 2025
_chemical_compound_source 'synthesis as described'
_chemical_formula_moiety 'C7 H2 N2 S5'
_chemical_formula_sum 'C7 H2 N2 S5'
_chemical_formula_weight 274.41
_chemical_melting_point 463
_chemical_name_systematic '[1,3]dithiolo[4',5':5,6][1,4]dithiino[2,3-b]pyrazine-2-thione'
_space_group_crystal_system orthorhombic
_space_group_IT_number 62
_space_group_name_Hall '-P 2ac 2n'
_space_group_name_H-M_alt 'P n m a'
_atom_sites_solution_hydrogens geom
_atom_sites_solution_primary dual
_atom_sites_solution_secondary difmap
_audit_update_record
;
2025-02-10 deposited with the CCDC.	2025-04-01 downloaded from the CCDC.
;
_cell_angle_alpha 90
_cell_angle_beta 90
_cell_angle_gamma 90
_cell_formula_units_Z 4
_cell_length_a 23.107(3)
_cell_length_b 10.6201(13)
_cell_length_c 3.9168(5)
_cell_measurement_reflns_used 5765
_cell_measurement_temperature 150(2)
_cell_measurement_theta_max 27.6542
_cell_measurement_theta_min 2.6050
_cell_measurement_wavelength 0.710730
_cell_volume 961.2(2)
_computing_cell_refinement 'APEX3 (Bruker, 2015)'
_computing_data_collection 'Bruker APEX3 (Bruker, 2015)'
_computing_data_reduction 'SAINT (Bruker, 2014)'
_computing_molecular_graphics
;
   'SXGRAPH (L. Farrugia, 1999), Mercury (CSD, 2020)'
;
_computing_publication_material 'CRYSCALC (T. Roisnel, local program, 2021)'
_computing_structure_refinement 'SHELXL-2018_3 (Sheldrick, 2018)'
_computing_structure_solution 'SHELXT 2018_2 (Sheldrick, 2018)'
_diffrn_ambient_temperature 150(2)
_diffrn_detector CMOS-PHOTON70
_diffrn_measured_fraction_theta_full 0.995
_diffrn_measured_fraction_theta_max 0.996
_diffrn_measurement_device_type 'D8 VENTURE Bruker AXS'
_diffrn_measurement_method 'rotation images'
_diffrn_orient_matrix_UB_11 -0.1553707
_diffrn_orient_matrix_UB_12 -0.0154549
_diffrn_orient_matrix_UB_13 -0.0335976
_diffrn_orient_matrix_UB_21 -0.1928973
_diffrn_orient_matrix_UB_22 0.0394403
_diffrn_orient_matrix_UB_23 0.0217982
_diffrn_orient_matrix_UB_31 0.0619144
_diffrn_orient_matrix_UB_32 0.0840948
_diffrn_orient_matrix_UB_33 -0.0163979
_diffrn_radiation_monochromator 'multilayer monochromator'
_diffrn_radiation_probe x-ray
_diffrn_radiation_source 'Incoatec microfocus sealed tube'
_diffrn_radiation_type MoK\a
_diffrn_radiation_wavelength 0.71073
_diffrn_reflns_av_R_equivalents 0.0638
_diffrn_reflns_av_unetI/netI 0.0455
_diffrn_reflns_limit_h_max 30
_diffrn_reflns_limit_h_min -30
_diffrn_reflns_limit_k_max 13
_diffrn_reflns_limit_k_min -13
_diffrn_reflns_limit_l_max 5
_diffrn_reflns_limit_l_min -5
_diffrn_reflns_number 9822
_diffrn_reflns_theta_full 25.242
_diffrn_reflns_theta_max 27.655
_diffrn_reflns_theta_min 2.605
_diffrn_source_current 1.00
_diffrn_source_power 50.0
_diffrn_source_voltage 50.00
_exptl_absorpt_coefficient_mu 1.157
_exptl_absorpt_correction_T_max 0.977
_exptl_absorpt_correction_T_min 0.632
_exptl_absorpt_correction_type multi-scan
_exptl_absorpt_process_details
;
  [Sheldrick, G.M. (2014). SADABS Bruker AXS Inc., Madison, Wisconsin, USA]
;
_exptl_crystal_colour yellow
_exptl_crystal_density_diffrn 1.896
_exptl_crystal_description stick
_exptl_crystal_F_000 552
_exptl_crystal_size_max 0.410
_exptl_crystal_size_mid 0.030
_exptl_crystal_size_min 0.020
_refine_diff_density_max 0.790
_refine_diff_density_min -0.950
_refine_diff_density_rms 0.255
_refine_ls_extinction_method none
_refine_ls_goodness_of_fit_ref 1.162
_refine_ls_hydrogen_treatment constr
_refine_ls_matrix_type full
_refine_ls_number_parameters 67
_refine_ls_number_reflns 1175
_refine_ls_number_restraints 0
_refine_ls_restrained_S_all 1.162
_refine_ls_R_factor_all 0.0420
_refine_ls_R_factor_gt 0.0390
_refine_ls_shift/su_max 0.003
_refine_ls_shift/su_mean 0.000
_refine_ls_structure_factor_coef Fsqd
_refine_ls_weighting_details 'w=1/[\s^2^(Fo^2^)+(0.0256P)^2^+0.9502P] where P=(Fo^2^+2Fc^2^)/3'
_refine_ls_weighting_scheme calc
_refine_ls_wR_factor_gt 0.0770
_refine_ls_wR_factor_ref 0.0784
_reflns_number_gt 1082
_reflns_number_total 1175
_reflns_threshold_expression >2sigma(I)
_cod_data_source_file d5dt00380f2.cif
_cod_data_source_block HK121F1
_cod_depositor_comments 'Adding full bibliography for 7718467--7718471.cif.'
_cod_database_code 7718467

loop_
_space_group_symop_operation_xyz
'x, y, z'
'x+1/2, -y+1/2, -z+1/2'
'-x, y+1/2, -z'
'-x+1/2, -y, z+1/2'
'-x, -y, -z'
'-x-1/2, y-1/2, z-1/2'
'x, -y-1/2, z'
'x-1/2, y, -z-1/2'

loop_
_atom_site_label
_atom_site_type_symbol
_atom_site_fract_x
_atom_site_fract_y
_atom_site_fract_z
_atom_site_U_iso_or_equiv
_atom_site_adp_type
_atom_site_occupancy
_atom_site_site_symmetry_order
_atom_site_calc_flag
_atom_site_refinement_flags_posn
_atom_site_refinement_flags_adp
_atom_site_refinement_flags_occupancy
_atom_site_disorder_assembly
_atom_site_disorder_group
C1 C 0.25407(11) 0.250000 0.5528(8) 0.0188(6) Uani 1 2 d S T P . .
C2 C 0.35167(7) 0.31325(19) 0.8359(5) 0.0146(4) Uani 1 1 d . . . . .
C3 C 0.46719(7) 0.31619(17) 0.8392(5) 0.0133(4) Uani 1 1 d . . . . .
N4 N 0.51286(7) 0.38174(16) 0.7345(5) 0.0165(3) Uani 1 1 d . . . . .
C5 C 0.55835(8) 0.31489(19) 0.6268(5) 0.0183(4) Uani 1 1 d . . . . .
H5 H 0.591730 0.358205 0.547724 0.022 Uiso 1 1 calc R U . . .
S1 S 0.18922(3) 0.250000 0.3801(2) 0.0279(2) Uani 1 2 d S T P . .
S2 S 0.29190(2) 0.38657(5) 0.65192(13) 0.01785(16) Uani 1 1 d . . . . .
S3 S 0.40819(2) 0.40687(5) 0.99377(13) 0.01620(16) Uani 1 1 d . . . . .

loop_
_atom_site_aniso_label
_atom_site_aniso_U_11
_atom_site_aniso_U_22
_atom_site_aniso_U_33
_atom_site_aniso_U_23
_atom_site_aniso_U_13
_atom_site_aniso_U_12
C1 0.0107(11) 0.0292(16) 0.0165(14) 0.000 0.0014(10) 0.000
C2 0.0104(7) 0.0198(10) 0.0135(9) -0.0006(8) -0.0010(7) 0.0005(7)
C3 0.0123(8) 0.0146(9) 0.0129(9) -0.0006(7) -0.0020(6) 0.0003(6)
N4 0.0141(7) 0.0169(8) 0.0184(9) 0.0009(7) 0.0014(6) -0.0007(6)
C5 0.0146(8) 0.0191(10) 0.0212(10) 0.0016(8) 0.0033(7) -0.0009(7)
S1 0.0126(3) 0.0457(5) 0.0255(4) 0.000 -0.0065(3) 0.000
S2 0.0127(2) 0.0211(3) 0.0197(3) 0.0005(2) -0.00162(18) 0.00441(16)
S3 0.0121(2) 0.0154(3) 0.0211(3) -0.00499(19) -0.00050(17) 0.00075(15)

loop_
_atom_type_symbol
_atom_type_description
_atom_type_scat_dispersion_real
_atom_type_scat_dispersion_imag
_atom_type_scat_source
C C 0.0033 0.0016 'International Tables Vol C Tables 4.2.6.8 and 6.1.1.4'
H H 0.0000 0.0000 'International Tables Vol C Tables 4.2.6.8 and 6.1.1.4'
N N 0.0061 0.0033 'International Tables Vol C Tables 4.2.6.8 and 6.1.1.4'
S S 0.1246 0.1234 'International Tables Vol C Tables 4.2.6.8 and 6.1.1.4'

loop_
_geom_angle_atom_site_label_1
_geom_angle_atom_site_label_2
_geom_angle_atom_site_label_3
_geom_angle
_geom_angle_site_symmetry_1
_geom_angle_site_symmetry_3
_geom_angle_publ_flag
S1 C1 S2 123.40(7) . . ?
S1 C1 S2 123.40(7) . 7_565 ?
S2 C1 S2 113.20(15) . 7_565 ?
C2 C2 S2 116.55(7) 7_565 . ?
C2 C2 S3 124.53(6) 7_565 . ?
S2 C2 S3 118.88(12) . . ?
N4 C3 C3 121.59(11) . 7_565 ?
N4 C3 S3 115.52(14) . . ?
C3 C3 S3 122.85(6) 7_565 . ?
C3 N4 C5 116.33(17) . . ?
N4 C5 C5 122.08(11) . 7_565 ?
N4 C5 H5 119.0 . . ?
C5 C5 H5 119.0 7_565 . ?
C1 S2 C2 96.78(10) . . ?
C2 S3 C3 98.29(9) . . ?

loop_
_geom_bond_atom_site_label_1
_geom_bond_atom_site_label_2
_geom_bond_distance
_geom_bond_site_symmetry_2
_geom_bond_publ_flag
C1 S1 1.644(3) . ?
C1 S2 1.7373(15) . ?
C1 S2 1.7373(15) 7_565 ?
C2 C2 1.343(4) 7_565 ?
C2 S2 1.7417(18) . ?
C2 S3 1.7541(19) . ?
C3 N4 1.329(2) . ?
C3 C3 1.406(4) 7_565 ?
C3 S3 1.7755(18) . ?
N4 C5 1.337(2) . ?
C5 C5 1.378(4) 7_565 ?
C5 H5 0.9500 . ?

loop_
_geom_torsion_atom_site_label_1
_geom_torsion_atom_site_label_2
_geom_torsion_atom_site_label_3
_geom_torsion_atom_site_label_4
_geom_torsion
_geom_torsion_site_symmetry_1
_geom_torsion_site_symmetry_2
_geom_torsion_site_symmetry_3
_geom_torsion_site_symmetry_4
_geom_torsion_publ_flag
C3 C3 N4 C5 0.6(2) 7_565 . . . ?
S3 C3 N4 C5 178.08(14) . . . . ?
C3 N4 C5 C5 -0.6(2) . . . 7_565 ?
S1 C1 S2 C2 177.16(19) . . . . ?
S2 C1 S2 C2 -3.26(18) 7_565 . . . ?
C2 C2 S2 C1 2.00(11) 7_565 . . . ?
S3 C2 S2 C1 179.90(13) . . . . ?
C2 C2 S3 C3 40.05(8) 7_565 . . . ?
S2 C2 S3 C3 -137.67(12) . . . . ?
N4 C3 S3 C2 143.46(15) . . . . ?
C3 C3 S3 C2 -39.12(8) 7_565 . . . ?
